data_4301215
loop_
_publ_author_name
'Fei-Yan Yi'
'Na Zhao'
'Wei Wu'
'Jiang-Gao Mao'

_publ_section_title
;
Syntheses and Crystal Structures of Novel Manganese(II) or Cadmium(II)
Arsonates with Dinuclear Clusters or 1D Arrays
;
_journal_name_full 'Inorganic Chemistry'
_journal_page_first 628
_journal_page_last 637
_journal_paper_doi 10.1021/ic8016535
_journal_volume 48
_journal_year 2009
_chemical_formula_sum 'C24 H18 As2 Mn N4 O12'
_chemical_formula_weight 759.20
_chemical_name_systematic
; 
 ? 
;
_space_group_IT_number 14
_symmetry_cell_setting monoclinic
_symmetry_space_group_name_Hall '-P 2ybc'
_symmetry_space_group_name_H-M 'P 1 21/c 1'
_atom_sites_solution_hydrogens geom
_atom_sites_solution_primary direct
_atom_sites_solution_secondary difmap
_audit_creation_method SHELXL-97
_cell_angle_alpha 90.00
_cell_angle_beta 91.346(6)
_cell_angle_gamma 90.00
_cell_formula_units_Z 4
_cell_length_a 8.182(3)
_cell_length_b 15.023(6)
_cell_length_c 21.080(9)
_cell_measurement_reflns_used 4904
_cell_measurement_temperature 293(2)
_cell_measurement_theta_max 27.4758
_cell_measurement_theta_min 2.6497
_cell_volume 2590.4(18)
_computing_cell_refinement 'CrystalClear (Rigaku/MSC Inc., 2005)'
_computing_data_collection 'CrystalClear (Rigaku/MSC Inc., 2005)'
_computing_data_reduction 'CrystalClear (Rigaku/MSC Inc., 2005)'
_computing_structure_refinement 'SHELXL-97 (Sheldrick, 1997)'
_computing_structure_solution 'SHELXS-97 (Sheldrick, 1990)'
_diffrn_ambient_temperature 293(2)
_diffrn_detector_area_resol_mean 28.5714
_diffrn_measured_fraction_theta_full 0.992
_diffrn_measured_fraction_theta_max 0.992
_diffrn_measurement_device_type 'Saturn70 (4x4 bin mode)'
_diffrn_measurement_method CCD_Profile_fitting
_diffrn_radiation_monochromator graphite
_diffrn_radiation_source 'fine-focus sealed tube'
_diffrn_radiation_type MoK\a
_diffrn_radiation_wavelength 0.71073
_diffrn_reflns_av_R_equivalents 0.0724
_diffrn_reflns_av_sigmaI/netI 0.0765
_diffrn_reflns_limit_h_max 10
_diffrn_reflns_limit_h_min -10
_diffrn_reflns_limit_k_max 17
_diffrn_reflns_limit_k_min -19
_diffrn_reflns_limit_l_max 27
_diffrn_reflns_limit_l_min -27
_diffrn_reflns_number 20081
_diffrn_reflns_theta_full 27.49
_diffrn_reflns_theta_max 27.49
_diffrn_reflns_theta_min 2.49
_exptl_absorpt_coefficient_mu 3.122
_exptl_absorpt_correction_T_max 1.0000
_exptl_absorpt_correction_T_min 0.8447
_exptl_absorpt_correction_type multi-scan
_exptl_crystal_colour yellow
_exptl_crystal_density_diffrn 1.947
_exptl_crystal_density_method 'not measured'
_exptl_crystal_description acicular
_exptl_crystal_F_000 1508
_exptl_crystal_size_max 0.1400
_exptl_crystal_size_mid 0.0200
_exptl_crystal_size_min 0.0200
_refine_diff_density_max 0.641
_refine_diff_density_min -0.750
_refine_diff_density_rms 0.125
_refine_ls_extinction_coef 0.0013(3)
_refine_ls_extinction_expression Fc^*^=kFc[1+0.001xFc^2^\l^3^/sin(2\q)]^-1/4^
_refine_ls_extinction_method SHELXL
_refine_ls_goodness_of_fit_ref 1.096
_refine_ls_hydrogen_treatment constr
_refine_ls_matrix_type full
_refine_ls_number_parameters 389
_refine_ls_number_reflns 5901
_refine_ls_number_restraints 0
_refine_ls_restrained_S_all 1.096
_refine_ls_R_factor_all 0.0853
_refine_ls_R_factor_gt 0.0619
_refine_ls_shift/su_max 0.000
_refine_ls_shift/su_mean 0.000
_refine_ls_structure_factor_coef Fsqd
_refine_ls_weighting_details 'calc w=1/[\s^2^(Fo^2^)+(0.0442P)^2^+3.2615P] where P=(Fo^2^+2Fc^2^)/3'
_refine_ls_weighting_scheme calc
_refine_ls_wR_factor_gt 0.1161
_refine_ls_wR_factor_ref 0.1269
_reflns_number_gt 4552
_reflns_number_total 5901
_reflns_threshold_expression >2sigma(I)
_cod_data_source_file ic8016535_si_002_2.cif
_cod_data_source_block c2
_cod_depositor_comments
;
The following automatic conversions were performed:
'_exptl_absorpt_correction_type' value 'Multi-scan' changed to
'multi-scan' according to
'/home/saulius/struct/CIF-dictionaries/cif_core.dic' dictionary named
'cif_core.dic' version 2.4.1 from 2010-06-29.

Automatic conversion script
Id: cif_fix_enum 1527 2010-12-29 10:47:43Z saulius 
;
_cod_original_sg_symbol_H-M 'P 21/c'
_cod_database_code 4301215

loop_
_symmetry_equiv_pos_as_xyz
'x, y, z'
'-x, y+1/2, -z+1/2'
'-x, -y, -z'
'x, -y-1/2, z-1/2'

loop_
_atom_site_label
_atom_site_type_symbol
_atom_site_fract_x
_atom_site_fract_y
_atom_site_fract_z
_atom_site_U_iso_or_equiv
_atom_site_adp_type
_atom_site_occupancy
_atom_site_symmetry_multiplicity
_atom_site_calc_flag
_atom_site_refinement_flags
_atom_site_disorder_assembly
_atom_site_disorder_group
Mn1 Mn 0.30591(9) 0.02104(5) 0.47194(4) 0.0236(2) Uani 1 1 d . . .
As1 As -0.05981(6) -0.04246(3) 0.39193(2) 0.02430(16) Uani 1 1 d . . .
As2 As 0.47264(6) -0.19098(3) 0.44806(2) 0.02452(16) Uani 1 1 d . . .
C1 C -0.0474(7) 0.0295(4) 0.3174(3) 0.0319(12) Uani 1 1 d . . .
C2 C 0.0373(8) -0.0021(4) 0.2651(3) 0.0396(14) Uani 1 1 d . . .
H2A H 0.0910 -0.0565 0.2678 0.048 Uiso 1 1 calc R . .
C3 C 0.0423(9) 0.0457(4) 0.2102(3) 0.0502(18) Uani 1 1 d . . .
H3A H 0.0978 0.0231 0.1757 0.060 Uiso 1 1 calc R . .
C4 C -0.0346(10) 0.1274(4) 0.2055(3) 0.059(2) Uani 1 1 d . . .
C5 C -0.1123(8) 0.1604(4) 0.2579(3) 0.0410(15) Uani 1 1 d . . .
C6 C -0.1231(7) 0.1108(4) 0.3137(3) 0.0355(13) Uani 1 1 d . . .
H6A H -0.1809 0.1326 0.3479 0.043 Uiso 1 1 calc R . .
C7 C 0.5222(6) -0.2892(3) 0.5031(3) 0.0295(12) Uani 1 1 d . . .
C8 C 0.6281(7) -0.3533(3) 0.4822(3) 0.0302(12) Uani 1 1 d . . .
H8A H 0.6783 -0.3466 0.4433 0.036 Uiso 1 1 calc R . .
C9 C 0.6599(7) -0.4276(3) 0.5191(3) 0.0330(13) Uani 1 1 d . . .
C10 C 0.5880(8) -0.4392(4) 0.5778(3) 0.0374(13) Uani 1 1 d . . .
C11 C 0.4793(7) -0.3743(4) 0.5976(3) 0.0389(14) Uani 1 1 d . . .
H11A H 0.4274 -0.3814 0.6361 0.047 Uiso 1 1 calc R . .
C12 C 0.4473(7) -0.3004(4) 0.5617(3) 0.0343(13) Uani 1 1 d . . .
H12B H 0.3755 -0.2573 0.5762 0.041 Uiso 1 1 calc R . .
C13 C 0.4776(7) 0.0081(4) 0.3324(3) 0.0398(14) Uani 1 1 d . . .
H13A H 0.5172 -0.0459 0.3480 0.048 Uiso 1 1 calc R . .
C14 C 0.5139(8) 0.0326(5) 0.2700(3) 0.0455(16) Uani 1 1 d . . .
H14A H 0.5727 -0.0058 0.2446 0.055 Uiso 1 1 calc R . .
C15 C 0.4630(8) 0.1122(5) 0.2470(3) 0.0453(16) Uani 1 1 d . . .
H15A H 0.4885 0.1296 0.2061 0.054 Uiso 1 1 calc R . .
C16 C 0.3707(7) 0.1686(4) 0.2860(3) 0.0347(13) Uani 1 1 d . . .
C17 C 0.3099(8) 0.2532(4) 0.2647(3) 0.0456(16) Uani 1 1 d . . .
H17A H 0.3397 0.2749 0.2253 0.055 Uiso 1 1 calc R . .
C18 C 0.2097(8) 0.3016(4) 0.3012(3) 0.0448(16) Uani 1 1 d . . .
H18A H 0.1721 0.3566 0.2868 0.054 Uiso 1 1 calc R . .
C19 C 0.1609(7) 0.2698(4) 0.3616(3) 0.0345(13) Uani 1 1 d . . .
C20 C 0.0486(7) 0.3152(4) 0.3996(3) 0.0435(15) Uani 1 1 d . . .
H20A H 0.0055 0.3695 0.3863 0.052 Uiso 1 1 calc R . .
C21 C 0.0034(7) 0.2797(4) 0.4554(3) 0.0419(15) Uani 1 1 d . . .
H21B H -0.0698 0.3096 0.4809 0.050 Uiso 1 1 calc R . .
C22 C 0.0679(7) 0.1976(4) 0.4744(3) 0.0369(14) Uani 1 1 d . . .
H22A H 0.0328 0.1729 0.5122 0.044 Uiso 1 1 calc R . .
C23 C 0.2227(6) 0.1883(3) 0.3850(2) 0.0266(11) Uani 1 1 d . . .
C24 C 0.3324(6) 0.1377(3) 0.3464(3) 0.0293(12) Uani 1 1 d . . .
N1 N -0.1927(7) 0.2460(4) 0.2576(3) 0.0513(14) Uani 1 1 d . . .
N2 N 0.7722(7) -0.4939(3) 0.4949(3) 0.0465(13) Uani 1 1 d . . .
N3 N 0.3895(5) 0.0586(3) 0.3701(2) 0.0297(10) Uani 1 1 d . . .
N4 N 0.1776(5) 0.1531(3) 0.4409(2) 0.0279(10) Uani 1 1 d . . .
O1 O -0.0222(11) 0.1693(4) 0.1491(3) 0.123(3) Uani 1 1 d . . .
H1A H -0.0692 0.2174 0.1506 0.184 Uiso 1 1 calc R . .
O2 O -0.2539(7) 0.2734(3) 0.3057(2) 0.0696(16) Uani 1 1 d . . .
O3 O -0.1918(8) 0.2900(3) 0.2085(2) 0.086(2) Uani 1 1 d . . .
O4 O 0.6167(6) -0.5094(3) 0.6166(2) 0.0600(13) Uani 1 1 d . . .
H4A H 0.6825 -0.5430 0.6003 0.090 Uiso 1 1 calc R . .
O5 O 0.8074(7) -0.5583(3) 0.5291(3) 0.0724(16) Uani 1 1 d . . .
O6 O 0.8231(6) -0.4852(3) 0.4414(3) 0.0692(16) Uani 1 1 d . . .
O11 O -0.1913(4) 0.0001(2) 0.44119(17) 0.0335(9) Uani 1 1 d . . .
O12 O -0.1198(5) -0.1453(2) 0.36492(18) 0.0367(9) Uani 1 1 d . . .
H12A H -0.2150 -0.1543 0.3744 0.055 Uiso 1 1 calc R . .
O13 O 0.1281(4) -0.0600(2) 0.42077(17) 0.0300(8) Uani 1 1 d . . .
O21 O 0.2712(4) -0.2128(2) 0.4291(2) 0.0382(10) Uani 1 1 d . . .
H21A H 0.2208 -0.1658 0.4258 0.057 Uiso 1 1 calc R . .
O22 O 0.5879(4) -0.1986(2) 0.38531(17) 0.0333(9) Uani 1 1 d . . .
O23 O 0.4796(4) -0.0914(2) 0.48471(16) 0.0266(8) Uani 1 1 d . . .

loop_
_atom_site_aniso_label
_atom_site_aniso_U_11
_atom_site_aniso_U_22
_atom_site_aniso_U_33
_atom_site_aniso_U_23
_atom_site_aniso_U_13
_atom_site_aniso_U_12
Mn1 0.0234(4) 0.0248(4) 0.0224(4) -0.0004(3) -0.0003(3) 0.0025(3)
As1 0.0234(3) 0.0282(3) 0.0212(3) -0.0001(2) 0.0000(2) -0.0003(2)
As2 0.0244(3) 0.0217(3) 0.0275(3) -0.0029(2) 0.0012(2) 0.0002(2)
C1 0.030(3) 0.033(3) 0.032(3) 0.000(2) -0.004(2) -0.005(2)
C2 0.054(4) 0.035(3) 0.031(3) 0.000(2) 0.009(3) -0.006(3)
C3 0.082(5) 0.040(4) 0.029(3) -0.005(3) 0.017(3) 0.006(3)
C4 0.105(6) 0.033(3) 0.041(4) 0.001(3) 0.014(4) 0.004(4)
C5 0.058(4) 0.031(3) 0.034(3) -0.001(2) -0.005(3) 0.004(3)
C6 0.041(3) 0.037(3) 0.028(3) -0.001(2) -0.002(3) -0.003(3)
C7 0.030(3) 0.031(3) 0.028(3) -0.006(2) -0.002(2) -0.003(2)
C8 0.034(3) 0.028(3) 0.029(3) -0.004(2) 0.001(2) 0.000(2)
C9 0.032(3) 0.026(3) 0.041(3) -0.002(2) -0.002(3) 0.005(2)
C10 0.049(4) 0.030(3) 0.033(3) 0.005(2) -0.003(3) -0.001(3)
C11 0.047(4) 0.037(3) 0.032(3) -0.002(2) 0.011(3) 0.001(3)
C12 0.039(3) 0.030(3) 0.034(3) -0.003(2) 0.003(3) 0.004(3)
C13 0.036(3) 0.048(4) 0.036(3) 0.004(3) 0.007(3) 0.004(3)
C14 0.038(4) 0.064(4) 0.035(3) -0.007(3) 0.010(3) 0.009(3)
C15 0.044(4) 0.065(4) 0.028(3) 0.005(3) 0.005(3) -0.003(3)
C16 0.030(3) 0.047(3) 0.027(3) 0.007(2) -0.002(2) -0.008(3)
C17 0.052(4) 0.051(4) 0.033(3) 0.022(3) -0.003(3) -0.007(3)
C18 0.053(4) 0.035(3) 0.046(4) 0.020(3) -0.005(3) -0.003(3)
C19 0.029(3) 0.032(3) 0.042(3) 0.005(2) -0.005(3) -0.003(2)
C20 0.040(4) 0.030(3) 0.060(4) 0.007(3) -0.009(3) 0.002(3)
C21 0.038(3) 0.035(3) 0.053(4) -0.001(3) 0.009(3) 0.008(3)
C22 0.038(3) 0.037(3) 0.036(3) 0.005(2) 0.009(3) 0.004(3)
C23 0.023(3) 0.030(3) 0.027(3) 0.004(2) -0.005(2) -0.005(2)
C24 0.029(3) 0.030(3) 0.029(3) 0.006(2) -0.001(2) -0.006(2)
N1 0.060(4) 0.050(3) 0.043(3) -0.002(3) -0.003(3) -0.003(3)
N2 0.047(3) 0.030(3) 0.062(4) -0.001(2) 0.002(3) 0.010(2)
N3 0.026(2) 0.035(3) 0.029(2) -0.0013(19) 0.0024(19) 0.002(2)
N4 0.028(2) 0.027(2) 0.028(2) 0.0036(18) 0.0013(19) 0.0020(19)
O1 0.282(10) 0.052(3) 0.036(3) 0.017(2) 0.043(5) 0.034(5)
O2 0.096(4) 0.065(3) 0.049(3) 0.003(2) 0.017(3) 0.036(3)
O3 0.164(6) 0.048(3) 0.046(3) 0.018(2) 0.012(4) 0.012(3)
O4 0.085(4) 0.046(3) 0.049(3) 0.015(2) 0.006(3) 0.015(3)
O5 0.091(4) 0.045(3) 0.081(4) 0.008(3) 0.003(3) 0.037(3)
O6 0.082(4) 0.050(3) 0.077(4) 0.006(3) 0.038(3) 0.026(3)
O11 0.037(2) 0.036(2) 0.028(2) -0.0050(16) 0.0052(17) 0.0066(17)
O12 0.037(2) 0.032(2) 0.042(2) -0.0121(17) 0.0060(19) -0.0079(17)
O13 0.0249(19) 0.033(2) 0.032(2) 0.0007(15) -0.0074(16) 0.0024(16)
O21 0.028(2) 0.032(2) 0.053(3) -0.0074(18) -0.0051(19) -0.0008(17)
O22 0.036(2) 0.035(2) 0.030(2) -0.0077(16) 0.0106(17) -0.0053(17)
O23 0.028(2) 0.0207(18) 0.031(2) -0.0028(14) -0.0021(16) 0.0013(15)

loop_
_atom_type_symbol
_atom_type_description
_atom_type_scat_dispersion_real
_atom_type_scat_dispersion_imag
_atom_type_scat_source
C C 0.0033 0.0016 'International Tables Vol C Tables 4.2.6.8 and 6.1.1.4'
H H 0.0000 0.0000 'International Tables Vol C Tables 4.2.6.8 and 6.1.1.4'
N N 0.0061 0.0033 'International Tables Vol C Tables 4.2.6.8 and 6.1.1.4'
O O 0.0106 0.0060 'International Tables Vol C Tables 4.2.6.8 and 6.1.1.4'
Mn Mn 0.3368 0.7283 'International Tables Vol C Tables 4.2.6.8 and 6.1.1.4'
As As 0.0499 2.0058 'International Tables Vol C Tables 4.2.6.8 and 6.1.1.4'

loop_
_geom_angle_atom_site_label_1
_geom_angle_atom_site_label_2
_geom_angle_atom_site_label_3
_geom_angle
_geom_angle_site_symmetry_1
_geom_angle_site_symmetry_3
_geom_angle_publ_flag
O11 Mn1 O13 92.33(15) 3_556 . ?
O11 Mn1 O23 94.40(14) 3_556 . ?
O13 Mn1 O23 93.05(13) . . ?
O11 Mn1 O23 94.46(14) 3_556 3_656 ?
O13 Mn1 O23 170.17(13) . 3_656 ?
O23 Mn1 O23 79.36(13) . 3_656 ?
O11 Mn1 N4 99.56(14) 3_556 . ?
O13 Mn1 N4 92.63(15) . . ?
O23 Mn1 N4 164.70(14) . . ?
O23 Mn1 N4 93.24(14) 3_656 . ?
O11 Mn1 N3 169.47(15) 3_556 . ?
O13 Mn1 N3 83.45(15) . . ?
O23 Mn1 N3 95.46(14) . . ?
O23 Mn1 N3 91.00(14) 3_656 . ?
N4 Mn1 N3 71.11(15) . . ?
O11 As1 O13 116.42(19) . . ?
O11 As1 O12 111.98(18) . . ?
O13 As1 O12 103.51(18) . . ?
O11 As1 C1 110.3(2) . . ?
O13 As1 C1 108.9(2) . . ?
O12 As1 C1 104.9(2) . . ?
O22 As2 O23 114.62(17) . . ?
O22 As2 O21 111.4(2) . . ?
O23 As2 O21 107.35(17) . . ?
O22 As2 C7 108.4(2) . . ?
O23 As2 C7 113.7(2) . . ?
O21 As2 C7 100.5(2) . . ?
C6 C1 C2 119.2(5) . . ?
C6 C1 As1 121.2(4) . . ?
C2 C1 As1 119.5(4) . . ?
C3 C2 C1 121.1(6) . . ?
C3 C2 H2A 119.5 . . ?
C1 C2 H2A 119.5 . . ?
C2 C3 C4 120.3(6) . . ?
C2 C3 H3A 119.8 . . ?
C4 C3 H3A 119.8 . . ?
O1 C4 C5 125.6(6) . . ?
O1 C4 C3 115.6(6) . . ?
C5 C4 C3 118.7(6) . . ?
C4 C5 C6 121.5(6) . . ?
C4 C5 N1 122.3(6) . . ?
C6 C5 N1 116.1(5) . . ?
C1 C6 C5 119.0(5) . . ?
C1 C6 H6A 120.5 . . ?
C5 C6 H6A 120.5 . . ?
C8 C7 C12 119.3(5) . . ?
C8 C7 As2 118.1(4) . . ?
C12 C7 As2 122.4(4) . . ?
C7 C8 C9 119.8(5) . . ?
C7 C8 H8A 120.1 . . ?
C9 C8 H8A 120.1 . . ?
C8 C9 C10 121.5(5) . . ?
C8 C9 N2 117.8(5) . . ?
C10 C9 N2 120.6(5) . . ?
O4 C10 C11 118.0(5) . . ?
O4 C10 C9 124.3(5) . . ?
C11 C10 C9 117.8(5) . . ?
C12 C11 C10 121.3(5) . . ?
C12 C11 H11A 119.3 . . ?
C10 C11 H11A 119.3 . . ?
C11 C12 C7 120.2(5) . . ?
C11 C12 H12B 119.9 . . ?
C7 C12 H12B 119.9 . . ?
N3 C13 C14 122.7(6) . . ?
N3 C13 H13A 118.6 . . ?
C14 C13 H13A 118.6 . . ?
C15 C14 C13 119.9(6) . . ?
C15 C14 H14A 120.1 . . ?
C13 C14 H14A 120.1 . . ?
C14 C15 C16 119.1(6) . . ?
C14 C15 H15A 120.5 . . ?
C16 C15 H15A 120.5 . . ?
C24 C16 C15 117.8(5) . . ?
C24 C16 C17 119.7(5) . . ?
C15 C16 C17 122.4(5) . . ?
C18 C17 C16 120.7(5) . . ?
C18 C17 H17A 119.7 . . ?
C16 C17 H17A 119.7 . . ?
C17 C18 C19 121.0(6) . . ?
C17 C18 H18A 119.5 . . ?
C19 C18 H18A 119.5 . . ?
C20 C19 C23 117.0(5) . . ?
C20 C19 C18 123.1(5) . . ?
C23 C19 C18 119.9(5) . . ?
C21 C20 C19 120.0(5) . . ?
C21 C20 H20A 120.0 . . ?
C19 C20 H20A 120.0 . . ?
C20 C21 C22 119.3(5) . . ?
C20 C21 H21B 120.4 . . ?
C22 C21 H21B 120.4 . . ?
N4 C22 C21 123.1(5) . . ?
N4 C22 H22A 118.5 . . ?
C21 C22 H22A 118.5 . . ?
N4 C23 C19 122.9(5) . . ?
N4 C23 C24 118.2(5) . . ?
C19 C23 C24 118.9(5) . . ?
N3 C24 C16 122.6(5) . . ?
N3 C24 C23 117.7(5) . . ?
C16 C24 C23 119.7(5) . . ?
O2 N1 O3 122.1(6) . . ?
O2 N1 C5 119.6(6) . . ?
O3 N1 C5 118.2(5) . . ?
O6 N2 O5 123.0(5) . . ?
O6 N2 C9 118.9(5) . . ?
O5 N2 C9 118.0(5) . . ?
C13 N3 C24 117.8(5) . . ?
C13 N3 Mn1 125.9(4) . . ?
C24 N3 Mn1 116.1(3) . . ?
C22 N4 C23 117.7(5) . . ?
C22 N4 Mn1 125.6(4) . . ?
C23 N4 Mn1 116.6(3) . . ?
C4 O1 H1A 109.5 . . ?
C10 O4 H4A 109.5 . . ?
As1 O11 Mn1 143.6(2) . 3_556 ?
As1 O12 H12A 109.5 . . ?
As1 O13 Mn1 134.3(2) . . ?
As2 O21 H21A 109.5 . . ?
As2 O23 Mn1 127.28(19) . . ?
As2 O23 Mn1 128.89(18) . 3_656 ?
Mn1 O23 Mn1 100.64(13) . 3_656 ?

loop_
_geom_bond_atom_site_label_1
_geom_bond_atom_site_label_2
_geom_bond_distance
_geom_bond_site_symmetry_2
_geom_bond_publ_flag
Mn1 O11 2.101(4) 3_556 ?
Mn1 O13 2.166(4) . ?
Mn1 O23 2.220(3) . ?
Mn1 O23 2.226(4) 3_656 ?
Mn1 N4 2.331(4) . ?
Mn1 N3 2.339(4) . ?
As1 O11 1.643(3) . ?
As1 O13 1.661(4) . ?
As1 O12 1.715(4) . ?
As1 C1 1.911(5) . ?
As2 O22 1.647(3) . ?
As2 O23 1.684(3) . ?
As2 O21 1.718(4) . ?
As2 C7 1.914(6) . ?
C1 C6 1.370(8) . ?
C1 C2 1.399(7) . ?
C2 C3 1.363(8) . ?
C2 H2A 0.9300 . ?
C3 C4 1.382(9) . ?
C3 H3A 0.9300 . ?
C4 O1 1.352(8) . ?
C4 C5 1.378(8) . ?
C5 C6 1.398(8) . ?
C5 N1 1.444(8) . ?
C6 H6A 0.9300 . ?
C7 C8 1.375(7) . ?
C7 C12 1.402(7) . ?
C8 C9 1.382(7) . ?
C8 H8A 0.9300 . ?
C9 C10 1.394(8) . ?
C9 N2 1.456(7) . ?
C10 O4 1.351(7) . ?
C10 C11 1.390(8) . ?
C11 C12 1.366(8) . ?
C11 H11A 0.9300 . ?
C12 H12B 0.9300 . ?
C13 N3 1.324(7) . ?
C13 C14 1.404(8) . ?
C13 H13A 0.9300 . ?
C14 C15 1.353(9) . ?
C14 H14A 0.9300 . ?
C15 C16 1.411(8) . ?
C15 H15A 0.9300 . ?
C16 C24 1.398(7) . ?
C16 C17 1.432(8) . ?
C17 C18 1.351(9) . ?
C17 H17A 0.9300 . ?
C18 C19 1.424(8) . ?
C18 H18A 0.9300 . ?
C19 C20 1.409(8) . ?
C19 C23 1.410(7) . ?
C20 C21 1.351(8) . ?
C20 H20A 0.9300 . ?
C21 C22 1.396(8) . ?
C21 H21B 0.9300 . ?
C22 N4 1.335(7) . ?
C22 H22A 0.9300 . ?
C23 N4 1.352(6) . ?
C23 C24 1.442(7) . ?
C24 N3 1.367(7) . ?
N1 O2 1.214(6) . ?
N1 O3 1.229(7) . ?
N2 O6 1.218(7) . ?
N2 O5 1.237(7) . ?
O1 H1A 0.8200 . ?
O4 H4A 0.8200 . ?
O11 Mn1 2.101(4) 3_556 ?
O12 H12A 0.8200 . ?
O21 H21A 0.8200 . ?
O23 Mn1 2.226(4) 3_656 ?

loop_
_geom_hbond_atom_site_label_D
_geom_hbond_atom_site_label_H
_geom_hbond_atom_site_label_A
_geom_hbond_distance_DH
_geom_hbond_distance_HA
_geom_hbond_distance_DA
_geom_hbond_angle_DHA
_geom_hbond_site_symmetry_A
O12 H12A O22 0.82 1.76 2.567(5) 166.0 1_455
O1 H1A O3 0.82 1.93 2.620(8) 140.4 .
O4 H4A O5 0.82 1.85 2.552(7) 142.9 .
O21 H21A O13 0.82 1.76 2.581(5) 175.1 .
